data_4323532
loop_
_publ_author_name
'Pertti Homanen'
'Matti Haukka'
'Markku Ahlgr\'en'
'Tapani A. Pakkanen'

_publ_contact_author
;
        Tapani A. Pakkanen
       Department of Chemistry
        University of Joensuu
        P.O. Box 111
        FIN-80101, Joensuu
        Finland
;
_publ_contact_author_email tap@joyl.joensuu.fi
_publ_contact_author_fax '358 13 2513344'
_publ_contact_author_phone '358 13 2513345'
_publ_section_title
;
 Formation of Ruthenium Nitrosyl Complexes: Reactions of Ru(bpy)(CO)2Cl2
 and Its Methyl-Substituted Analogues Ru(4,4'-dmbpy)(CO)2Cl2 and
 Ru(6,6'-dmbpy)(CO)2Cl2 in Oxidizing Acidic Solutions
;
_journal_name_full 'Inorganic Chemistry'
_journal_page_first 3794
_journal_page_last 3797
_journal_paper_doi 10.1021/ic970007q
_journal_volume 36
_journal_year 1997
_chemical_compound_source HCl/HNO3
_chemical_formula_structural (C12H9N2O4)CL
_chemical_formula_sum 'C12 H9 Cl N2 O4'
_chemical_formula_weight 280.66
_chemical_name_systematic
;
 (4,4-dicarboxylic acid)2,2-bipyridine hydrochloride
;
_space_group_IT_number 14
_symmetry_cell_setting monoclinic
_symmetry_space_group_name_Hall '-P 2ybc'
_symmetry_space_group_name_H-M 'P 1 21/c 1'
_atom_sites_solution_hydrogens geom
_atom_sites_solution_primary direct
_atom_sites_solution_secondary difmap
_audit_creation_method SHELXL
_cell_angle_alpha 90.00
_cell_angle_beta 107.78(3)
_cell_angle_gamma 90.00
_cell_formula_units_Z 4
_cell_length_a 12.062(5)
_cell_length_b 7.982(3)
_cell_length_c 13.382(4)
_cell_measurement_temperature 293(2)
_cell_volume 1226.9(8)
_computing_cell_refinement
;
P3/P4 Diffractometer Program V4.27 (Siemens 1989-1991)
;
_computing_data_collection
;
P3/P4 Diffractometer Program V4.27 (Siemens 1989-1991)
;
_computing_data_reduction
;
P3/P4 Diffractometer Program V4.27 (Siemens 1989-1991)
;
_computing_molecular_graphics 'SHELXTL PLUS (Siemens 1990)'
_computing_publication_material 'SHELXTL PLUS (Siemens 1990)'
_computing_structure_refinement 'SHELXL-93 (Sheldrick, 1993)'
_computing_structure_solution 'SHELXS-86 (Sheldrick, 1990)'
_diffrn_ambient_temperature 293(2)
_diffrn_measurement_device 'Syntex P2(1)'
_diffrn_measurement_method 'omega scan'
_diffrn_radiation_monochromator graphite
_diffrn_radiation_source 'fine-focus sealed tube'
_diffrn_radiation_type MoK\a
_diffrn_radiation_wavelength 0.71073
_diffrn_reflns_av_R_equivalents 0.0335
_diffrn_reflns_av_sigmaI/netI 0.0981
_diffrn_reflns_limit_h_max 15
_diffrn_reflns_limit_h_min 0
_diffrn_reflns_limit_k_max 10
_diffrn_reflns_limit_k_min 0
_diffrn_reflns_limit_l_max 16
_diffrn_reflns_limit_l_min -17
_diffrn_reflns_number 2261
_diffrn_reflns_theta_max 25.00
_diffrn_reflns_theta_min 3.01
_diffrn_standards_interval_count 97
_diffrn_standards_number 3
_exptl_absorpt_coefficient_mu 0.323
_exptl_crystal_colour colorless
_exptl_crystal_density_diffrn 1.519
_exptl_crystal_description irregular
_exptl_crystal_F_000 576
_exptl_crystal_size_max 0.3
_exptl_crystal_size_mid 0.3
_exptl_crystal_size_min 0.5
_refine_diff_density_max 0.174
_refine_diff_density_min -0.163
_refine_diff_density_rms 0.037
_refine_ls_extinction_coef 0.0146(5)
_refine_ls_extinction_expression Fc^*^=kFc[1+0.001xFc^2^\l^3^/sin(2\q)]^-1/4^
_refine_ls_extinction_method SHELXL
_refine_ls_goodness_of_fit_all 0.688
_refine_ls_goodness_of_fit_obs 0.941
_refine_ls_hydrogen_treatment isotropic
_refine_ls_matrix_type full
_refine_ls_number_parameters 200
_refine_ls_number_reflns 2160
_refine_ls_number_restraints 0
_refine_ls_restrained_S_all 0.688
_refine_ls_restrained_S_obs 0.941
_refine_ls_R_factor_all 0.0817
_refine_ls_R_factor_obs 0.0340
_refine_ls_shift/esd_max 0.001
_refine_ls_shift/esd_mean 0.000
_refine_ls_structure_factor_coef Fsqd
_refine_ls_weighting_details 'w=1/[\s^2^(Fo^2^)+(0.0175P)^2^+0.0000P] where P=(Fo^2^+2Fc^2^)/3'
_refine_ls_weighting_scheme calc
_refine_ls_wR_factor_all 0.0645
_refine_ls_wR_factor_obs 0.0585
_reflns_number_observed 1059
_reflns_number_total 2160
_reflns_observed_criterion >2sigma(I)
_cod_data_source_file ic970007q_5.cif
_cod_data_source_block Structure_4_HCl
_cod_depositor_comments
;
The following automatic conversions were performed:

'_refine_ls_weighting_scheme' value 'calc
w=1/[\s^2^(Fo^2^)+(0.0175P)^2^+0.0000P] where P=(Fo^2^+2Fc^2^)/3' was
changed to 'calc'. New tag '_refine_ls_weighting_details' was
created. The value of the new tag was set to
'w=1/[\s^2^(Fo^2^)+(0.0175P)^2^+0.0000P] where P=(Fo^2^+2Fc^2^)/3'.

Automatic conversion script
Id: cif_fix_values 3143 2015-03-26 13:38:13Z robertas 
;
_cod_database_code 4323532

loop_
_symmetry_equiv_pos_as_xyz
'x, y, z'
'-x, y+1/2, -z+1/2'
'-x, -y, -z'
'x, -y-1/2, z-1/2'

loop_
_atom_site_aniso_label
_atom_site_aniso_U_11
_atom_site_aniso_U_22
_atom_site_aniso_U_33
_atom_site_aniso_U_23
_atom_site_aniso_U_13
_atom_site_aniso_U_12
Cl1 0.0329(3) 0.0423(4) 0.0557(4) -0.0048(4) 0.0022(3) -0.0041(4)
N1 0.0331(12) 0.0281(12) 0.0437(12) -0.0015(14) 0.0083(10) -0.0010(13)
N2 0.0358(14) 0.0265(14) 0.0430(13) 0.0003(12) 0.0060(11) 0.0019(12)
C1 0.0312(14) 0.036(2) 0.0380(14) -0.002(2) 0.0058(12) 0.000(2)
C2 0.032(2) 0.043(2) 0.055(2) -0.002(2) 0.002(2) 0.000(2)
C3 0.041(2) 0.039(2) 0.057(2) -0.004(2) 0.003(2) -0.009(2)
C4 0.041(2) 0.029(2) 0.053(2) 0.000(2) 0.0094(15) -0.0043(15)
C5 0.0305(15) 0.030(2) 0.044(2) -0.0006(14) 0.0073(13) -0.0001(13)
C6 0.034(2) 0.029(2) 0.043(2) -0.0009(15) 0.0097(13) -0.0044(14)
C7 0.042(2) 0.025(2) 0.069(2) 0.001(2) 0.006(2) 0.002(2)
C8 0.041(2) 0.036(2) 0.067(2) 0.005(2) 0.000(2) 0.008(2)
C9 0.035(2) 0.039(2) 0.052(2) 0.001(2) 0.003(2) 0.003(2)
C10 0.0309(15) 0.039(2) 0.0372(14) -0.005(2) 0.0038(12) -0.002(2)
C61 0.038(2) 0.042(2) 0.046(2) 0.002(2) 0.007(2) 0.007(2)
C62 0.036(2) 0.040(2) 0.045(2) -0.003(2) 0.0022(15) -0.003(2)
O611 0.0495(13) 0.0384(13) 0.093(2) 0.0022(14) -0.0153(12) 0.0083(12)
O612 0.0568(14) 0.0314(12) 0.069(2) -0.0060(12) 0.0064(11) 0.0019(12)
O621 0.0471(13) 0.0328(12) 0.089(2) -0.0041(13) -0.0003(12) 0.0007(12)
O622 0.0399(13) 0.0402(14) 0.0765(14) -0.0025(12) -0.0018(11) -0.0094(10)

loop_
_atom_site_label
_atom_site_type_symbol
_atom_site_fract_x
_atom_site_fract_y
_atom_site_fract_z
_atom_site_U_iso_or_equiv
_atom_site_thermal_displace_type
_atom_site_occupancy
_atom_site_calc_flag
_atom_site_refinement_flags
_atom_site_disorder_group
Cl1 Cl -0.14330(5) 0.25917(10) -0.43445(5) 0.0462(2) Uani 1 d . .
N1 N 0.4604(2) 0.7563(3) -0.14234(14) 0.0357(5) Uani 1 d . .
N2 N 0.2435(2) 0.7809(3) -0.2650(2) 0.0365(6) Uani 1 d . .
C1 C 0.5720(2) 0.7389(4) -0.0820(2) 0.0363(6) Uani 1 d . .
C2 C 0.6466(3) 0.8735(4) -0.0507(2) 0.0458(8) Uani 1 d . .
C3 C 0.6068(3) 1.0331(4) -0.0805(2) 0.0482(9) Uani 1 d . .
C4 C 0.4922(2) 1.0564(4) -0.1414(2) 0.0419(7) Uani 1 d . .
C5 C 0.4233(2) 0.9126(3) -0.1696(2) 0.0357(7) Uani 1 d . .
C6 C 0.2989(2) 0.9276(3) -0.2339(2) 0.0360(7) Uani 1 d . .
C7 C 0.2368(3) 1.0730(3) -0.2626(2) 0.0482(8) Uani 1 d . .
C8 C 0.1209(3) 1.0671(4) -0.3208(3) 0.0516(9) Uani 1 d . .
C9 C 0.0668(3) 0.9144(4) -0.3505(2) 0.0441(8) Uani 1 d . .
C10 C 0.1298(2) 0.7699(4) -0.3205(2) 0.0370(6) Uani 1 d . .
C61 C 0.6116(2) 0.5624(4) -0.0541(2) 0.0436(8) Uani 1 d . .
C62 C 0.0859(3) 0.5943(4) -0.3420(2) 0.0429(8) Uani 1 d . .
O611 O 0.7136(2) 0.5602(3) 0.0202(2) 0.0687(7) Uani 1 d . .
O612 O 0.5597(2) 0.4397(3) -0.0947(2) 0.0554(6) Uani 1 d . .
O621 O 0.1487(2) 0.4759(2) -0.3136(2) 0.0609(6) Uani 1 d . .
O622 O -0.0265(2) 0.5919(3) -0.3925(2) 0.0566(6) Uani 1 d . .
H2 H 0.7295(21) 0.8450(29) -0.0031(18) 0.050 Uiso 1 d . .
H3 H 0.6565(20) 1.1315(31) -0.0611(18) 0.050 Uiso 1 d . .
H4 H 0.4603(20) 1.1740(31) -0.1631(18) 0.050 Uiso 1 d . .
H7 H 0.2726(21) 1.1776(29) -0.2406(18) 0.050 Uiso 1 d . .
H8 H 0.0845(21) 1.1683(31) -0.3466(18) 0.050 Uiso 1 d . .
H9 H -0.0154(21) 0.9032(31) -0.3895(18) 0.050 Uiso 1 d . .
H622 H -0.0520(21) 0.4816(34) -0.3992(18) 0.050 Uiso 1 d . .
H612 H 0.7391(22) 0.4593(32) 0.0366(20) 0.050 Uiso 1 d . .
H12 H 0.2772(22) 0.6806(32) -0.2478(19) 0.050 Uiso 1 d . .

loop_
_atom_type_symbol
_atom_type_description
_atom_type_scat_dispersion_real
_atom_type_scat_dispersion_imag
_atom_type_scat_source
C C 0.0033 0.0016 'International Tables Vol C Tables 4.2.6.8 and 6.1.1.4'
H H 0.0000 0.0000 'International Tables Vol C Tables 4.2.6.8 and 6.1.1.4'
N N 0.0061 0.0033 'International Tables Vol C Tables 4.2.6.8 and 6.1.1.4'
O O 0.0106 0.0060 'International Tables Vol C Tables 4.2.6.8 and 6.1.1.4'
Cl Cl 0.1484 0.1585 'International Tables Vol C Tables 4.2.6.8 and 6.1.1.4'

loop_
_geom_angle_atom_site_label_1
_geom_angle_atom_site_label_2
_geom_angle_atom_site_label_3
_geom_angle
_geom_angle_site_symmetry_1
_geom_angle_site_symmetry_3
_geom_angle_publ_flag
C5 N1 C1 116.7(2) . . ?
C10 N2 C6 123.5(2) . . ?
C10 N2 H12 112.8(17) . . ?
C6 N2 H12 123.6(17) . . ?
N1 C1 C2 122.7(3) . . ?
N1 C1 C61 115.5(3) . . ?
C2 C1 C61 121.8(3) . . ?
C3 C2 C1 119.6(3) . . ?
C3 C2 H2 124.7(14) . . ?
C1 C2 H2 115.7(13) . . ?
C2 C3 C4 119.5(3) . . ?
C2 C3 H3 122.5(14) . . ?
C4 C3 H3 118.1(14) . . ?
C3 C4 C5 116.9(3) . . ?
C3 C4 H4 120.7(14) . . ?
C5 C4 H4 122.4(14) . . ?
N1 C5 C4 124.7(2) . . ?
N1 C5 C6 115.3(2) . . ?
C4 C5 C6 120.0(3) . . ?
N2 C6 C7 118.1(2) . . ?
N2 C6 C5 115.2(2) . . ?
C7 C6 C5 126.7(3) . . ?
C6 C7 C8 120.2(3) . . ?
C6 C7 H7 120.1(15) . . ?
C8 C7 H7 119.7(15) . . ?
C7 C8 C9 120.1(3) . . ?
C7 C8 H8 117.4(16) . . ?
C9 C8 H8 122.0(16) . . ?
C10 C9 C8 119.1(3) . . ?
C10 C9 H9 117.6(16) . . ?
C8 C9 H9 123.3(16) . . ?
N2 C10 C9 119.0(3) . . ?
N2 C10 C62 114.1(3) . . ?
C9 C10 C62 126.9(2) . . ?
O612 C61 O611 124.4(3) . . ?
O612 C61 C1 124.9(3) . . ?
O611 C61 C1 110.6(3) . . ?
O621 C62 O622 127.1(3) . . ?
O621 C62 C10 121.7(3) . . ?
O622 C62 C10 111.1(3) . . ?
C61 O611 H612 112.3(18) . . ?
C62 O622 H622 108.8(16) . . ?

loop_
_geom_bond_atom_site_label_1
_geom_bond_atom_site_label_2
_geom_bond_distance
_geom_bond_site_symmetry_2
_geom_bond_publ_flag
N1 C5 1.337(3) . ?
N1 C1 1.349(3) . ?
N2 C10 1.349(3) . ?
N2 C6 1.349(3) . ?
N2 H12 0.90(2) . ?
C1 C2 1.382(4) . ?
C1 C61 1.498(4) . ?
C2 C3 1.377(4) . ?
C2 H2 1.03(2) . ?
C3 C4 1.385(4) . ?
C3 H3 0.97(2) . ?
C4 C5 1.400(3) . ?
C4 H4 1.02(2) . ?
C5 C6 1.489(3) . ?
C6 C7 1.371(3) . ?
C7 C8 1.378(4) . ?
C7 H7 0.94(2) . ?
C8 C9 1.382(4) . ?
C8 H8 0.93(2) . ?
C9 C10 1.372(4) . ?
C9 H9 0.97(2) . ?
C10 C62 1.494(4) . ?
C61 O612 1.199(3) . ?
C61 O611 1.325(3) . ?
C62 O621 1.198(3) . ?
C62 O622 1.318(3) . ?
O611 H612 0.87(3) . ?
O622 H622 0.93(3) . ?

loop_
_cod_related_entry_id
_cod_related_entry_database
_cod_related_entry_code
1 ChemSpider 30661140
